data_4319410
loop_
_publ_author_name
'Rodolphe Cl\'erac'
'F. Albert Cotton'
'Lee M. Daniels'
'Kim R. Dunbar'
'Carlos A. Murillo'
'Xiaoping Wang'

_publ_section_title
;
 Tuning the Metal-Metal Bonds in the Linear Tricobalt Compound
 Co3(dpa)4Cl2: Bond-Stretch and Spin-State Isomers
;
_journal_name_full 'Inorganic Chemistry'
_journal_page_first 1256
_journal_page_last 1264
_journal_paper_doi 10.1021/ic001068i
_journal_volume 40
_journal_year 2001
_chemical_formula_sum 'C55.25 H53 Cl2 Co3 N12'
_chemical_formula_weight 1132.79
_chemical_name_systematic
; 
 ? 
;
_space_group_IT_number 2
_symmetry_cell_setting triclinic
_symmetry_space_group_name_Hall '-P 1'
_symmetry_space_group_name_H-M 'P -1'
_atom_sites_solution_hydrogens geom
_atom_sites_solution_primary direct
_atom_sites_solution_secondary difmap
_audit_creation_method SHELXL
_cell_angle_alpha 80.4240(10)
_cell_angle_beta 81.2500(10)
_cell_angle_gamma 63.3300(10)
_cell_formula_units_Z 4
_cell_length_a 16.8490(10)
_cell_length_b 17.9590(10)
_cell_length_c 19.1760(10)
_cell_measurement_reflns_used 6354
_cell_measurement_temperature 170(2)
_cell_measurement_theta_max 27.337
_cell_measurement_theta_min 2.348
_cell_volume 5093.1(5)
_computing_cell_refinement SAINT
_computing_data_collection SMART
_computing_data_reduction SAINT
_computing_structure_refinement 'SHELXL-93 (Sheldrick, 1993)'
_computing_structure_solution 'SHELXS-86 (Sheldrick, 1990)'
_diffrn_ambient_temperature 170(2)
_diffrn_measurement_device 'Bruker SMART 1000'
_diffrn_measurement_method '\w scans'
_diffrn_radiation_monochromator graphite
_diffrn_radiation_source 'fine-focus sealed tube'
_diffrn_radiation_type MoK\a
_diffrn_radiation_wavelength 0.71073
_diffrn_reflns_av_R_equivalents 0.0168
_diffrn_reflns_av_sigmaI/netI 0.0435
_diffrn_reflns_limit_h_max 19
_diffrn_reflns_limit_h_min -21
_diffrn_reflns_limit_k_max 23
_diffrn_reflns_limit_k_min -23
_diffrn_reflns_limit_l_max 24
_diffrn_reflns_limit_l_min -21
_diffrn_reflns_number 33550
_diffrn_reflns_theta_max 27.54
_diffrn_reflns_theta_min 1.58
_exptl_absorpt_coefficient_mu 1.122
_exptl_absorpt_correction_T_max 0.813131
_exptl_absorpt_correction_T_min 0.718149
_exptl_absorpt_correction_type multi-scan
_exptl_crystal_colour brown
_exptl_crystal_density_diffrn 1.477
_exptl_crystal_density_meas ?
_exptl_crystal_description plate
_exptl_crystal_F_000 2334
_exptl_crystal_size_max 0.41
_exptl_crystal_size_mid 0.36
_exptl_crystal_size_min 0.13
_refine_diff_density_max 1.157
_refine_diff_density_min -0.420
_refine_diff_density_rms 0.087
_refine_ls_extinction_method none
_refine_ls_goodness_of_fit_all 1.059
_refine_ls_goodness_of_fit_obs 1.143
_refine_ls_hydrogen_treatment noref
_refine_ls_matrix_type full
_refine_ls_number_parameters 1225
_refine_ls_number_reflns 22536
_refine_ls_number_restraints 5
_refine_ls_restrained_S_all 1.063
_refine_ls_restrained_S_obs 1.148
_refine_ls_R_factor_all 0.0740
_refine_ls_R_factor_obs 0.0476
_refine_ls_shift/esd_max 0.024
_refine_ls_shift/esd_mean 0.000
_refine_ls_structure_factor_coef Fsqd
_refine_ls_weighting_details 'w=1/[\s^2^(Fo^2^)+(0.0722P)^2^+2.2393P] where P=(Fo^2^+2Fc^2^)/3'
_refine_ls_weighting_scheme calc
_refine_ls_wR_factor_all 0.1437
_refine_ls_wR_factor_obs 0.1277
_reflns_number_observed 15602
_reflns_number_total 22536
_reflns_observed_criterion >2sigma(I)
_cod_data_source_file ic001068i_13.cif
_cod_data_source_block s1u1.3.5C7H8at170K
_cod_depositor_comments
;
The following automatic conversions were performed:

'_exptl_crystal_density_meas' value 'not measured' was changed to '?'
- the value is perceived as not measured.

Automatic conversion script
Id: cif_fix_values 3008 2015-01-20 13:52:24Z robertas 

The following automatic conversions were performed:

'_refine_ls_weighting_scheme' value 'calc
w=1/[\s^2^(Fo^2^)+(0.0722P)^2^+2.2393P] where P=(Fo^2^+2Fc^2^)/3' was
changed to 'calc'. New tag '_refine_ls_weighting_details' was
created. The value of the new tag was set to
'w=1/[\s^2^(Fo^2^)+(0.0722P)^2^+2.2393P] where P=(Fo^2^+2Fc^2^)/3'.

Automatic conversion script
Id: cif_fix_values 3143 2015-03-26 13:38:13Z robertas 
;
_cod_database_code 4319410

loop_
_symmetry_equiv_pos_as_xyz
'x, y, z'
'-x, -y, -z'

loop_
_atom_site_aniso_label
_atom_site_aniso_U_11
_atom_site_aniso_U_22
_atom_site_aniso_U_33
_atom_site_aniso_U_23
_atom_site_aniso_U_13
_atom_site_aniso_U_12
Co1 0.0355(2) 0.0347(2) 0.0215(2) -0.0053(2) 0.0039(2) -0.0184(2)
Co2 0.0265(2) 0.0271(2) 0.0200(2) -0.0040(2) 0.0005(2) -0.0130(2)
Co3 0.0317(2) 0.0296(2) 0.0266(2) -0.0061(2) -0.0038(2) -0.0109(2)
Cl1 0.0612(6) 0.0583(6) 0.0280(5) -0.0066(4) 0.0136(4) -0.0341(5)
Cl2 0.0414(5) 0.0392(5) 0.0296(4) -0.0018(3) 0.0033(3) -0.0228(4)
N1 0.039(2) 0.0333(15) 0.0245(14) 0.0002(11) -0.0011(11) -0.0192(13)
N2 0.0328(15) 0.0275(14) 0.0266(14) -0.0011(11) -0.0010(11) -0.0143(12)
N3 0.0346(15) 0.0330(15) 0.0280(14) -0.0083(11) 0.0015(11) -0.0189(12)
N4 0.0303(14) 0.0323(15) 0.0319(15) -0.0069(12) 0.0042(11) -0.0160(12)
N5 0.0288(14) 0.0291(14) 0.0244(13) -0.0041(11) 0.0007(10) -0.0167(11)
N6 0.0249(13) 0.0278(14) 0.0266(14) -0.0026(11) -0.0001(10) -0.0113(11)
N7 0.046(2) 0.039(2) 0.0252(15) -0.0041(12) -0.0019(12) -0.0207(14)
N8 0.0349(15) 0.0330(15) 0.0222(13) -0.0055(11) -0.0013(11) -0.0156(12)
N9 0.0302(14) 0.036(2) 0.0296(15) -0.0009(12) -0.0034(11) -0.0146(12)
N10 0.035(2) 0.041(2) 0.0256(14) -0.0105(12) 0.0059(11) -0.0204(13)
N11 0.0279(14) 0.0269(14) 0.0271(14) -0.0050(11) 0.0018(11) -0.0115(11)
N12 0.0317(14) 0.0289(14) 0.0290(14) -0.0061(11) -0.0008(11) -0.0161(12)
C1 0.053(2) 0.045(2) 0.035(2) -0.002(2) 0.004(2) -0.030(2)
C2 0.070(3) 0.038(2) 0.044(2) -0.001(2) 0.003(2) -0.032(2)
C3 0.062(3) 0.033(2) 0.047(2) -0.006(2) -0.004(2) -0.021(2)
C4 0.043(2) 0.035(2) 0.035(2) -0.0052(15) 0.002(2) -0.017(2)
C5 0.039(2) 0.033(2) 0.023(2) 0.0015(13) -0.0053(14) -0.0167(15)
C6 0.033(2) 0.031(2) 0.027(2) -0.0082(13) -0.0015(13) -0.0138(14)
C7 0.035(2) 0.034(2) 0.040(2) -0.004(2) -0.006(2) -0.013(2)
C8 0.033(2) 0.043(2) 0.059(3) -0.016(2) -0.010(2) -0.013(2)
C9 0.036(2) 0.054(2) 0.054(2) -0.018(2) 0.004(2) -0.027(2)
C10 0.039(2) 0.044(2) 0.042(2) -0.013(2) 0.005(2) -0.027(2)
C11 0.034(2) 0.042(2) 0.042(2) -0.009(2) 0.011(2) -0.019(2)
C12 0.030(2) 0.049(2) 0.060(3) -0.009(2) 0.007(2) -0.022(2)
C13 0.031(2) 0.035(2) 0.056(2) -0.008(2) -0.006(2) -0.015(2)
C14 0.031(2) 0.033(2) 0.038(2) -0.0093(15) -0.0019(14) -0.0135(14)
C15 0.031(2) 0.023(2) 0.029(2) -0.0049(13) 0.0016(13) -0.0133(13)
C16 0.025(2) 0.029(2) 0.026(2) -0.0017(13) -0.0026(12) -0.0132(13)
C17 0.032(2) 0.033(2) 0.033(2) -0.0075(14) -0.0007(14) -0.0169(14)
C18 0.037(2) 0.033(2) 0.035(2) -0.0097(15) -0.0060(15) -0.0129(15)
C19 0.039(2) 0.040(2) 0.029(2) -0.0130(15) 0.0072(15) -0.015(2)
C20 0.029(2) 0.036(2) 0.030(2) -0.0046(14) 0.0020(13) -0.0150(14)
C21 0.071(3) 0.053(2) 0.029(2) 0.004(2) -0.009(2) -0.037(2)
C22 0.093(4) 0.077(3) 0.044(3) 0.017(2) -0.035(2) -0.048(3)
C23 0.088(4) 0.083(3) 0.049(3) 0.012(2) -0.038(3) -0.050(3)
C24 0.062(3) 0.061(3) 0.040(2) -0.001(2) -0.016(2) -0.036(2)
C25 0.042(2) 0.038(2) 0.026(2) -0.0069(14) -0.0016(14) -0.019(2)
C26 0.030(2) 0.035(2) 0.031(2) -0.0078(14) -0.0010(13) -0.0153(14)
C27 0.058(2) 0.044(2) 0.034(2) -0.009(2) -0.007(2) -0.026(2)
C28 0.064(3) 0.044(2) 0.058(3) -0.011(2) -0.015(2) -0.027(2)
C29 0.056(2) 0.036(2) 0.055(3) 0.004(2) -0.013(2) -0.024(2)
C30 0.039(2) 0.038(2) 0.045(2) 0.005(2) -0.009(2) -0.017(2)
C31 0.045(2) 0.056(2) 0.030(2) -0.017(2) 0.006(2) -0.027(2)
C32 0.053(2) 0.061(3) 0.040(2) -0.028(2) 0.014(2) -0.029(2)
C33 0.048(2) 0.043(2) 0.059(3) -0.026(2) 0.012(2) -0.017(2)
C34 0.045(2) 0.034(2) 0.043(2) -0.011(2) 0.005(2) -0.018(2)
C35 0.032(2) 0.036(2) 0.034(2) -0.0123(15) 0.0050(14) -0.0191(15)
C36 0.031(2) 0.0208(15) 0.033(2) -0.0041(13) -0.0033(13) -0.0126(13)
C37 0.028(2) 0.031(2) 0.042(2) -0.0057(15) 0.0022(14) -0.0122(14)
C38 0.036(2) 0.028(2) 0.049(2) 0.002(2) -0.011(2) -0.0135(15)
C39 0.042(2) 0.036(2) 0.036(2) 0.0025(15) -0.008(2) -0.021(2)
C40 0.039(2) 0.034(2) 0.028(2) -0.0022(14) -0.0013(14) -0.0200(15)
Co4 0.0246(2) 0.0224(2) 0.0243(2) -0.0029(2) -0.0003(2) -0.0103(2)
Co5 0.0218(2) 0.0223(2) 0.0233(2) -0.0042(2) 0.0010(2) -0.0102(2)
Co6 0.0272(2) 0.0306(2) 0.0303(2) -0.0070(2) 0.0016(2) -0.0152(2)
Cl3 0.0393(5) 0.0383(5) 0.0334(4) -0.0008(3) -0.0094(4) -0.0161(4)
Cl4 0.0357(4) 0.0488(5) 0.0367(5) -0.0092(4) -0.0080(4) -0.0199(4)
N13 0.0266(13) 0.0254(13) 0.0252(13) -0.0033(10) -0.0010(10) -0.0122(11)
N14 0.0250(13) 0.0243(13) 0.0299(14) -0.0064(11) -0.0007(11) -0.0099(11)
N15 0.0271(14) 0.0285(14) 0.034(2) -0.0017(11) -0.0041(11) -0.0133(11)
N16 0.0257(13) 0.0232(13) 0.0298(14) -0.0031(11) -0.0004(11) -0.0114(11)
N17 0.0246(13) 0.0264(13) 0.0260(14) -0.0031(11) -0.0020(10) -0.0110(11)
N18 0.0255(13) 0.0318(14) 0.0266(14) -0.0037(11) -0.0014(11) -0.0109(11)
N19 0.0265(13) 0.0260(14) 0.0311(15) -0.0011(11) -0.0013(11) -0.0118(11)
N20 0.0247(13) 0.0260(13) 0.0261(14) -0.0048(11) 0.0009(10) -0.0107(11)
N21 0.0319(14) 0.0322(15) 0.0290(14) -0.0058(11) 0.0014(11) -0.0189(12)
N22 0.0315(14) 0.0275(14) 0.0272(14) -0.0034(11) 0.0016(11) -0.0137(12)
N23 0.0278(14) 0.0278(14) 0.0275(14) -0.0054(11) 0.0033(11) -0.0150(11)
N24 0.0285(14) 0.0340(15) 0.036(2) -0.0113(12) 0.0035(12) -0.0160(12)
C41 0.030(2) 0.034(2) 0.033(2) -0.0058(14) -0.0044(14) -0.0169(14)
C42 0.038(2) 0.036(2) 0.039(2) -0.0099(15) -0.0006(15) -0.021(2)
C43 0.042(2) 0.026(2) 0.036(2) -0.0067(14) 0.0035(15) -0.0159(15)
C44 0.029(2) 0.027(2) 0.034(2) -0.0060(13) 0.0014(13) -0.0116(13)
C45 0.028(2) 0.027(2) 0.025(2) -0.0048(12) 0.0027(12) -0.0127(13)
C46 0.026(2) 0.023(2) 0.034(2) -0.0022(13) -0.0001(13) -0.0103(13)
C47 0.031(2) 0.031(2) 0.043(2) -0.0102(15) 0.0075(15) -0.0135(14)
C48 0.029(2) 0.034(2) 0.063(3) -0.011(2) 0.012(2) -0.012(2)
C49 0.024(2) 0.042(2) 0.066(3) 0.001(2) -0.003(2) -0.016(2)
C50 0.031(2) 0.043(2) 0.050(2) 0.004(2) -0.008(2) -0.021(2)
C51 0.029(2) 0.026(2) 0.039(2) -0.0008(14) -0.0050(14) -0.0089(13)
C52 0.022(2) 0.044(2) 0.053(2) 0.006(2) 0.000(2) -0.010(2)
C53 0.029(2) 0.058(3) 0.056(3) 0.014(2) 0.005(2) -0.016(2)
C54 0.028(2) 0.043(2) 0.037(2) 0.006(2) 0.0022(14) -0.014(2)
C55 0.0234(15) 0.024(2) 0.035(2) -0.0055(13) 0.0016(13) -0.0108(12)
C56 0.028(2) 0.029(2) 0.024(2) -0.0033(12) -0.0004(12) -0.0125(13)
C57 0.036(2) 0.033(2) 0.040(2) 0.0019(15) -0.0053(15) -0.018(2)
C58 0.052(2) 0.032(2) 0.049(2) 0.007(2) -0.010(2) -0.020(2)
C59 0.041(2) 0.034(2) 0.047(2) 0.006(2) -0.013(2) -0.008(2)
C60 0.029(2) 0.040(2) 0.034(2) -0.003(2) -0.0077(14) -0.0089(15)
C61 0.030(2) 0.031(2) 0.035(2) 0.0007(14) -0.0012(14) -0.0132(14)
C62 0.038(2) 0.029(2) 0.046(2) 0.005(2) -0.003(2) -0.013(2)
C63 0.035(2) 0.025(2) 0.054(2) -0.008(2) 0.006(2) -0.0125(15)
C64 0.035(2) 0.029(2) 0.041(2) -0.0070(15) 0.0005(15) -0.0144(15)
C65 0.023(2) 0.026(2) 0.035(2) -0.0060(13) 0.0044(13) -0.0118(13)
C66 0.033(2) 0.027(2) 0.033(2) -0.0091(13) 0.0036(13) -0.0173(14)
C67 0.035(2) 0.033(2) 0.039(2) -0.0108(15) 0.0074(15) -0.0141(15)
C68 0.041(2) 0.046(2) 0.041(2) -0.020(2) 0.018(2) -0.024(2)
C69 0.051(2) 0.056(2) 0.027(2) -0.009(2) 0.005(2) -0.036(2)
C70 0.044(2) 0.043(2) 0.031(2) -0.0046(15) -0.0009(15) -0.029(2)
C71 0.040(2) 0.033(2) 0.027(2) -0.0044(14) 0.0006(14) -0.015(2)
C72 0.052(2) 0.043(2) 0.028(2) -0.005(2) 0.006(2) -0.022(2)
C73 0.048(2) 0.047(2) 0.036(2) -0.006(2) 0.015(2) -0.026(2)
C74 0.040(2) 0.041(2) 0.039(2) -0.007(2) 0.009(2) -0.025(2)
C75 0.030(2) 0.0204(15) 0.034(2) -0.0029(13) 0.0025(13) -0.0107(13)
C76 0.025(2) 0.029(2) 0.037(2) -0.0105(14) 0.0053(13) -0.0135(13)
C77 0.044(2) 0.035(2) 0.047(2) -0.010(2) 0.009(2) -0.023(2)
C78 0.048(2) 0.040(2) 0.067(3) -0.018(2) 0.015(2) -0.031(2)
C79 0.044(2) 0.055(2) 0.066(3) -0.027(2) 0.004(2) -0.032(2)
C80 0.038(2) 0.046(2) 0.045(2) -0.016(2) -0.002(2) -0.021(2)

loop_
_atom_site_label
_atom_site_type_symbol
_atom_site_fract_x
_atom_site_fract_y
_atom_site_fract_z
_atom_site_U_iso_or_equiv
_atom_site_thermal_displace_type
_atom_site_occupancy
_atom_site_calc_flag
_atom_site_refinement_flags
_atom_site_disorder_group
Co1 Co 0.06092(3) 0.72968(3) 0.08854(2) 0.02989(11) Uani 1 d . -1
Co2 Co -0.00605(3) 0.68491(3) 0.18968(2) 0.02411(10) Uani 1 d . -1
Co3 Co -0.07800(3) 0.63566(3) 0.29359(2) 0.02968(11) Uani 1 d . -1
Cl1 Cl 0.13150(7) 0.77612(7) -0.01685(5) 0.0479(2) Uani 1 d . -1
Cl2 Cl -0.14974(6) 0.58681(5) 0.39649(4) 0.0358(2) Uani 1 d . -1
N1 N -0.0186(2) 0.8446(2) 0.11276(14) 0.0314(6) Uani 1 d . -1
N2 N -0.1086(2) 0.7895(2) 0.18191(14) 0.0289(6) Uani 1 d . -1
N3 N -0.1930(2) 0.7299(2) 0.25349(14) 0.0301(6) Uani 1 d . -1
N4 N 0.1472(2) 0.7216(2) 0.15167(14) 0.0310(6) Uani 1 d . -1
N5 N 0.0425(2) 0.7294(2) 0.24609(13) 0.0261(5) Uani 1 d . -1
N6 N -0.0605(2) 0.7237(2) 0.33898(14) 0.0268(6) Uani 1 d . -1
N7 N -0.0343(2) 0.7322(2) 0.03835(15) 0.0358(7) Uani 1 d . -1
N8 N -0.0536(2) 0.6407(2) 0.13139(14) 0.0296(6) Uani 1 d . -1
N9 N -0.0726(2) 0.5529(2) 0.22819(14) 0.0320(6) Uani 1 d . -1
N10 N 0.1316(2) 0.6089(2) 0.07816(14) 0.0327(6) Uani 1 d . -1
N11 N 0.0971(2) 0.5808(2) 0.19735(14) 0.0277(6) Uani 1 d . -1
N12 N 0.0522(2) 0.5583(2) 0.31518(14) 0.0286(6) Uani 1 d . -1
C1 C 0.0023(3) 0.9096(2) 0.0894(2) 0.0421(9) Uani 1 d . -1
H1A H 0.0573(3) 0.8986(2) 0.0615(2) 0.051 Uiso 1 calc R -1
C2 C -0.0513(3) 0.9902(2) 0.1038(2) 0.0488(10) Uani 1 d . -1
H2A H -0.0350(3) 1.0343(2) 0.0853(2) 0.059 Uiso 1 calc R -1
C3 C -0.1302(3) 1.0056(2) 0.1462(2) 0.0469(10) Uani 1 d . -1
H3A H -0.1691(3) 1.0609(2) 0.1570(2) 0.056 Uiso 1 calc R -1
C4 C -0.1520(3) 0.9411(2) 0.1725(2) 0.0380(8) Uani 1 d . -1
H4A H -0.2052(3) 0.9513(2) 0.2027(2) 0.046 Uiso 1 calc R -1
C5 C -0.0956(2) 0.8593(2) 0.1547(2) 0.0315(7) Uani 1 d . -1
C6 C -0.1905(2) 0.7921(2) 0.2027(2) 0.0296(7) Uani 1 d . -1
C7 C -0.2690(2) 0.8509(2) 0.1714(2) 0.0368(8) Uani 1 d . -1
H7A H -0.2663(2) 0.8914(2) 0.1336(2) 0.044 Uiso 1 calc R -1
C8 C -0.3489(2) 0.8492(2) 0.1955(2) 0.0444(9) Uani 1 d . -1
H8A H -0.4020(2) 0.8888(2) 0.1751(2) 0.053 Uiso 1 calc R -1
C9 C -0.3516(3) 0.7887(3) 0.2504(2) 0.0444(9) Uani 1 d . -1
H9A H -0.4067(3) 0.7882(3) 0.2698(2) 0.053 Uiso 1 calc R -1
C10 C -0.2735(2) 0.7302(2) 0.2757(2) 0.0379(8) Uani 1 d . -1
H10A H -0.2755(2) 0.6870(2) 0.3110(2) 0.046 Uiso 1 calc R -1
C11 C 0.2312(2) 0.7078(2) 0.1259(2) 0.0392(8) Uani 1 d . -1
H11A H 0.2473(2) 0.7025(2) 0.0767(2) 0.047 Uiso 1 calc R -1
C12 C 0.2947(2) 0.7012(2) 0.1670(2) 0.0456(9) Uani 1 d . -1
H12A H 0.3528(2) 0.6924(2) 0.1464(2) 0.055 Uiso 1 calc R -1
C13 C 0.2720(2) 0.7075(2) 0.2389(2) 0.0399(8) Uani 1 d . -1
H13A H 0.3139(2) 0.7046(2) 0.2685(2) 0.048 Uiso 1 calc R -1
C14 C 0.1885(2) 0.7180(2) 0.2670(2) 0.0336(7) Uani 1 d . -1
H14A H 0.1731(2) 0.7205(2) 0.3165(2) 0.040 Uiso 1 calc R -1
C15 C 0.1249(2) 0.7252(2) 0.2229(2) 0.0275(7) Uani 1 d . -1
C16 C -0.0017(2) 0.7557(2) 0.3101(2) 0.0264(6) Uani 1 d . -1
C17 C 0.0076(2) 0.8144(2) 0.3451(2) 0.0310(7) Uani 1 d . -1
H17A H 0.0469(2) 0.8384(2) 0.3240(2) 0.037 Uiso 1 calc R -1
C18 C -0.0390(2) 0.8368(2) 0.4085(2) 0.0350(8) Uani 1 d . -1
H18A H -0.0313(2) 0.8752(2) 0.4323(2) 0.042 Uiso 1 calc R -1
C19 C -0.0978(2) 0.8031(2) 0.4382(2) 0.0370(8) Uani 1 d . -1
H19A H -0.1308(2) 0.8175(2) 0.4827(2) 0.044 Uiso 1 calc R -1
C20 C -0.1069(2) 0.7486(2) 0.4015(2) 0.0319(7) Uani 1 d . -1
H20A H -0.1484(2) 0.7268(2) 0.4213(2) 0.038 Uiso 1 calc R -1
C21 C -0.0603(3) 0.7825(3) -0.0218(2) 0.0481(10) Uani 1 d . -1
H21A H -0.0331(3) 0.8190(3) -0.0393(2) 0.058 Uiso 1 calc R -1
C22 C -0.1242(4) 0.7841(3) -0.0595(2) 0.0667(14) Uani 1 d . -1
H22A H -0.1417(4) 0.8214(3) -0.1016(2) 0.080 Uiso 1 calc R -1
C23 C -0.1625(4) 0.7294(3) -0.0340(2) 0.0669(14) Uani 1 d . -1
H23A H -0.2049(4) 0.7270(3) -0.0600(2) 0.080 Uiso 1 calc R -1
C24 C -0.1394(3) 0.6796(3) 0.0276(2) 0.0499(10) Uani 1 d . -1
H24A H -0.1666(3) 0.6431(3) 0.0454(2) 0.060 Uiso 1 calc R -1
C25 C -0.0754(2) 0.6816(2) 0.0654(2) 0.0342(8) Uani 1 d . -1
C26 C -0.0605(2) 0.5683(2) 0.1563(2) 0.0310(7) Uani 1 d . -1
C27 C -0.0491(3) 0.5068(2) 0.1128(2) 0.0430(9) Uani 1 d . -1
H27A H -0.0402(3) 0.5172(2) 0.0627(2) 0.052 Uiso 1 calc R -1
C28 C -0.0510(3) 0.4330(3) 0.1426(2) 0.0522(11) Uani 1 d . -1
H28A H -0.0434(3) 0.3919(3) 0.1135(2) 0.063 Uiso 1 calc R -1
C29 C -0.0641(3) 0.4186(2) 0.2161(2) 0.0481(10) Uani 1 d . -1
H29A H -0.0667(3) 0.3682(2) 0.2380(2) 0.058 Uiso 1 calc R -1
C30 C -0.0731(2) 0.4789(2) 0.2561(2) 0.0412(9) Uani 1 d . -1
H30A H -0.0801(2) 0.4681(2) 0.3063(2) 0.049 Uiso 1 calc R -1
C31 C 0.1677(3) 0.5818(3) 0.0135(2) 0.0416(9) Uani 1 d . -1
H31A H 0.1554(3) 0.6221(3) -0.0271(2) 0.050 Uiso 1 calc R -1
C32 C 0.2209(3) 0.4993(3) 0.0039(2) 0.0487(10) Uani 1 d . -1
H32A H 0.2450(3) 0.4830(3) -0.0422(2) 0.058 Uiso 1 calc R -1
C33 C 0.2388(3) 0.4399(3) 0.0636(2) 0.0505(10) Uani 1 d . -1
H33A H 0.2767(3) 0.3825(3) 0.0586(2) 0.061 Uiso 1 calc R -1
C34 C 0.2012(3) 0.4649(2) 0.1296(2) 0.0405(8) Uani 1 d . -1
H34A H 0.2126(3) 0.4247(2) 0.1703(2) 0.049 Uiso 1 calc R -1
C35 C 0.1460(2) 0.5503(2) 0.1365(2) 0.0323(7) Uani 1 d . -1
C36 C 0.1211(2) 0.5428(2) 0.2641(2) 0.0278(7) Uani 1 d . -1
C37 C 0.2096(2) 0.4990(2) 0.2825(2) 0.0345(8) Uani 1 d . -1
H37A H 0.2578(2) 0.4884(2) 0.2467(2) 0.041 Uiso 1 calc R -1
C38 C 0.2258(2) 0.4718(2) 0.3522(2) 0.0375(8) Uani 1 d . -1
H38A H 0.2855(2) 0.4426(2) 0.3648(2) 0.045 Uiso 1 calc R -1
C39 C 0.1561(2) 0.4864(2) 0.4042(2) 0.0368(8) Uani 1 d . -1
H39A H 0.1665(2) 0.4667(2) 0.4526(2) 0.044 Uiso 1 calc R -1
C40 C 0.0709(2) 0.5304(2) 0.3836(2) 0.0321(7) Uani 1 d . -1
H40A H 0.0225(2) 0.5419(2) 0.4193(2) 0.039 Uiso 1 calc R -1
Co4 Co 0.53587(3) 0.24336(2) 0.34058(2) 0.02385(10) Uani 1 d . -1
Co5 Co 0.62432(3) 0.21516(2) 0.43138(2) 0.02240(10) Uani 1 d . -1
Co6 Co 0.71878(3) 0.18025(3) 0.52271(2) 0.02844(11) Uani 1 d . -1
Cl3 Cl 0.43960(6) 0.27738(5) 0.24655(4) 0.0370(2) Uani 1 d . -1
Cl4 Cl 0.81167(6) 0.14432(6) 0.61753(5) 0.0387(2) Uani 1 d . -1
N13 N 0.5934(2) 0.1222(2) 0.33464(13) 0.0255(5) Uani 1 d . -1
N14 N 0.7081(2) 0.1160(2) 0.39106(14) 0.0264(6) Uani 1 d . -1
N15 N 0.8168(2) 0.1157(2) 0.45145(14) 0.0295(6) Uani 1 d . -1
N16 N 0.4485(2) 0.2276(2) 0.41706(14) 0.0262(5) Uani 1 d . -1
N17 N 0.5659(2) 0.1533(2) 0.48686(13) 0.0257(5) Uani 1 d . -1
N18 N 0.6904(2) 0.0808(2) 0.54898(14) 0.0286(6) Uani 1 d . -1
N19 N 0.4910(2) 0.3609(2) 0.35864(14) 0.0281(6) Uani 1 d . -1
N20 N 0.5387(2) 0.3141(2) 0.47047(13) 0.0258(5) Uani 1 d . -1
N21 N 0.6015(2) 0.2551(2) 0.57638(14) 0.0293(6) Uani 1 d . -1
N22 N 0.6357(2) 0.2543(2) 0.27852(14) 0.0288(6) Uani 1 d . -1
N23 N 0.6831(2) 0.2766(2) 0.37641(14) 0.0269(6) Uani 1 d . -1
N24 N 0.7341(2) 0.2841(2) 0.47873(15) 0.0316(6) Uani 1 d . -1
C41 C 0.5518(2) 0.0837(2) 0.3104(2) 0.0310(7) Uani 1 d . -1
H41A H 0.4936(2) 0.1169(2) 0.2954(2) 0.037 Uiso 1 calc R -1
C42 C 0.5896(2) -0.0010(2) 0.3064(2) 0.0353(8) Uani 1 d . -1
H42A H 0.5586(2) -0.0257(2) 0.2884(2) 0.042 Uiso 1 calc R -1
C43 C 0.6744(2) -0.0504(2) 0.3293(2) 0.0345(8) Uani 1 d . -1
H43A H 0.7020(2) -0.1092(2) 0.3272(2) 0.041 Uiso 1 calc R -1
C44 C 0.7173(2) -0.0127(2) 0.3548(2) 0.0303(7) Uani 1 d . -1
H44A H 0.7754(2) -0.0456(2) 0.3699(2) 0.036 Uiso 1 calc R -1
C45 C 0.6759(2) 0.0745(2) 0.3588(2) 0.0266(6) Uani 1 d . -1
C46 C 0.7973(2) 0.0908(2) 0.3951(2) 0.0282(7) Uani 1 d . -1
C47 C 0.8653(2) 0.0491(2) 0.3437(2) 0.0356(8) Uani 1 d . -1
H47A H 0.8516(2) 0.0328(2) 0.3042(2) 0.043 Uiso 1 calc R -1
C48 C 0.9517(2) 0.0322(2) 0.3511(2) 0.0438(9) Uani 1 d . -1
H48A H 0.9982(2) 0.0032(2) 0.3170(2) 0.053 Uiso 1 calc R -1
C49 C 0.9709(2) 0.0574(2) 0.4077(2) 0.0445(9) Uani 1 d . -1
H49A H 1.0304(2) 0.0461(2) 0.4133(2) 0.053 Uiso 1 calc R -1
C50 C 0.9023(2) 0.0991(2) 0.4561(2) 0.0402(8) Uani 1 d . -1
H50A H 0.9158(2) 0.1172(2) 0.4947(2) 0.048 Uiso 1 calc R -1
C51 C 0.3602(2) 0.2649(2) 0.4098(2) 0.0326(7) Uani 1 d . -1
H51A H 0.3402(2) 0.2958(2) 0.3656(2) 0.039 Uiso 1 calc R -1
C52 C 0.2978(2) 0.2604(2) 0.4632(2) 0.0438(9) Uani 1 d . -1
H52A H 0.2360(2) 0.2880(2) 0.4563(2) 0.053 Uiso 1 calc R -1
C53 C 0.3267(2) 0.2146(3) 0.5277(2) 0.0524(11) Uani 1 d . -1
H53A H 0.2848(2) 0.2107(3) 0.5655(2) 0.063 Uiso 1 calc R -1
C54 C 0.4160(2) 0.1750(2) 0.5365(2) 0.0385(8) Uani 1 d . -1
H54A H 0.4365(2) 0.1429(2) 0.5802(2) 0.046 Uiso 1 calc R -1
C55 C 0.4772(2) 0.1825(2) 0.4802(2) 0.0273(7) Uani 1 d . -1
C56 C 0.6141(2) 0.0837(2) 0.5301(2) 0.0269(7) Uani 1 d . -1
C57 C 0.5941(2) 0.0143(2) 0.5500(2) 0.0356(8) Uani 1 d . -1
H57A H 0.5392(2) 0.0178(2) 0.5393(2) 0.043 Uiso 1 calc R -1
C58 C 0.6530(3) -0.0575(2) 0.5845(2) 0.0445(9) Uani 1 d . -1
H58A H 0.6397(3) -0.1043(2) 0.5977(2) 0.053 Uiso 1 calc R -1
C59 C 0.7331(3) -0.0614(2) 0.6001(2) 0.0441(9) Uani 1 d . -1
H59A H 0.7761(3) -0.1114(2) 0.6227(2) 0.053 Uiso 1 calc R -1
C60 C 0.7483(2) 0.0081(2) 0.5822(2) 0.0366(8) Uani 1 d . -1
H60A H 0.8025(2) 0.0053(2) 0.5937(2) 0.044 Uiso 1 calc R -1
C61 C 0.4625(2) 0.4232(2) 0.3045(2) 0.0326(7) Uani 1 d . -1
H61A H 0.4656(2) 0.4085(2) 0.2584(2) 0.039 Uiso 1 calc R -1
C62 C 0.4295(2) 0.5061(2) 0.3133(2) 0.0394(8) Uani 1 d . -1
H62A H 0.4117(2) 0.5480(2) 0.2740(2) 0.047 Uiso 1 calc R -1
C63 C 0.4227(2) 0.5279(2) 0.3805(2) 0.0388(8) Uani 1 d . -1
H63A H 0.3971(2) 0.5853(2) 0.3884(2) 0.047 Uiso 1 calc R -1
C64 C 0.4531(2) 0.4658(2) 0.4357(2) 0.0350(8) Uani 1 d . -1
H64A H 0.4482(2) 0.4804(2) 0.4821(2) 0.042 Uiso 1 calc R -1
C65 C 0.4915(2) 0.3810(2) 0.4241(2) 0.0280(7) Uani 1 d . -1
C66 C 0.5294(2) 0.3127(2) 0.5425(2) 0.0291(7) Uani 1 d . -1
C67 C 0.4495(2) 0.3615(2) 0.5822(2) 0.0363(8) Uani 1 d . -1
H67A H 0.3985(2) 0.4000(2) 0.5585(2) 0.044 Uiso 1 calc R -1
C68 C 0.4460(3) 0.3530(2) 0.6546(2) 0.0413(9) Uani 1 d . -1
H68A H 0.3934(3) 0.3871(2) 0.6813(2) 0.050 Uiso 1 calc R -1
C69 C 0.5195(3) 0.2944(2) 0.6889(2) 0.0406(9) Uani 1 d . -1
H69A H 0.5180(3) 0.2879(2) 0.7392(2) 0.049 Uiso 1 calc R -1
C70 C 0.5949(2) 0.2456(2) 0.6486(2) 0.0355(8) Uani 1 d . -1
H70A H 0.6442(2) 0.2037(2) 0.6722(2) 0.043 Uiso 1 calc R -1
C71 C 0.6498(2) 0.2392(2) 0.2097(2) 0.0343(8) Uani 1 d . -1
H71A H 0.6094(2) 0.2249(2) 0.1919(2) 0.041 Uiso 1 calc R -1
C72 C 0.7197(3) 0.2434(2) 0.1645(2) 0.0419(9) Uani 1 d . -1
H72A H 0.7265(3) 0.2338(2) 0.1162(2) 0.050 Uiso 1 calc R -1
C73 C 0.7797(3) 0.2619(2) 0.1908(2) 0.0437(9) Uani 1 d . -1
H73A H 0.8287(3) 0.2648(2) 0.1606(2) 0.052 Uiso 1 calc R -1
C74 C 0.7688(2) 0.2762(2) 0.2604(2) 0.0382(8) Uani 1 d . -1
H74A H 0.8102(2) 0.2887(2) 0.2786(2) 0.046 Uiso 1 calc R -1
C75 C 0.6953(2) 0.2721(2) 0.3051(2) 0.0289(7) Uani 1 d . -1
C76 C 0.7170(2) 0.3159(2) 0.4101(2) 0.0296(7) Uani 1 d . -1
C77 C 0.7276(3) 0.3882(2) 0.3801(2) 0.0407(9) Uani 1 d . -1
H77A H 0.7135(3) 0.4112(2) 0.3328(2) 0.049 Uiso 1 calc R -1
C78 C 0.7585(3) 0.4259(2) 0.4198(2) 0.0480(10) Uani 1 d . -1
H78A H 0.7679(3) 0.4736(2) 0.3995(2) 0.058 Uiso 1 calc R -1
C79 C 0.7755(3) 0.3929(3) 0.4894(2) 0.0500(10) Uani 1 d . -1
H79A H 0.7962(3) 0.4179(3) 0.5178(2) 0.060 Uiso 1 calc R -1
C80 C 0.7619(2) 0.3238(2) 0.5165(2) 0.0408(9) Uani 1 d . -1
H80A H 0.7725(2) 0.3024(2) 0.5646(2) 0.049 Uiso 1 calc R -1
C1S C -0.4223(8) 0.6476(7) 0.1108(6) 0.054(2) Uiso 0.46 d P 1
C2S C -0.4358(7) 0.5861(8) 0.1248(6) 0.046(2) Uiso 0.46 d PD 1
C3S C -0.3720(10) 0.5006(10) 0.1724(8) 0.075(4) Uiso 0.46 d P 1
C4S C -0.3005(6) 0.5053(6) 0.1936(5) 0.051(2) Uiso 0.46 d P 1
C5S C -0.2925(5) 0.5855(6) 0.1746(5) 0.034(2) Uiso 0.46 d P 1
C6S C -0.3488(7) 0.6561(6) 0.1332(6) 0.044(2) Uiso 0.46 d PD 1
C7S C -0.4824(8) 0.7181(8) 0.0653(6) 0.076(3) Uiso 0.46 d PD 1
C1' C -0.3887(8) 0.6722(5) 0.1078(5) 0.143(7) Uiso 0.54 d PG 2
C2' C -0.4455(6) 0.6379(7) 0.0994(5) 0.104(5) Uiso 0.54 d PG 2
C3' C -0.4334(6) 0.5600(7) 0.1349(6) 0.089(5) Uiso 0.54 d PG 2
C4' C -0.3645(7) 0.5164(5) 0.1788(6) 0.093(6) Uiso 0.54 d PG 2
C5' C -0.3077(5) 0.5507(7) 0.1872(5) 0.096(4) Uiso 0.54 d PG 2
C6' C -0.3198(6) 0.6286(7) 0.1517(5) 0.057(2) Uiso 0.54 d PG 2
C7' C -0.4024(14) 0.7465(13) 0.0672(11) 0.177(8) Uiso 0.54 d P 2
C8S C 0.0242(7) 0.2476(6) 0.3594(5) 0.056(2) Uiso 0.590(11) d P 1
C9S C 0.0669(9) 0.2036(6) 0.3008(6) 0.065(3) Uiso 0.590(11) d P 1
C10S C 0.1405(9) 0.2115(7) 0.2592(6) 0.076(3) Uiso 0.590(11) d P 1
C11S C 0.1662(9) 0.2722(8) 0.2801(7) 0.077(4) Uiso 0.590(11) d P 1
C12S C 0.1287(7) 0.3096(6) 0.3271(6) 0.051(3) Uiso 0.590(11) d P 1
C13S C 0.0579(6) 0.3092(5) 0.3751(4) 0.043(2) Uiso 0.590(11) d P 1
C14S C 0.0099(5) 0.3586(5) 0.4385(4) 0.061(3) Uiso 0.590(11) d P 1
C8' C 0.1032(9) 0.2096(6) 0.2748(6) 0.040(3) Uiso 0.410(11) d P 2
C9' C 0.0322(9) 0.2119(8) 0.3232(7) 0.054(3) Uiso 0.410(11) d P 2
C10' C -0.0059(12) 0.2621(11) 0.3812(9) 0.079(5) Uiso 0.410(11) d P 2
C11' C 0.0273(12) 0.3037(10) 0.3865(8) 0.070(4) Uiso 0.410(11) d P 2
C12' C 0.1056(10) 0.3182(8) 0.3459(8) 0.051(4) Uiso 0.410(11) d P 2
C13' C 0.1422(9) 0.2604(9) 0.2809(7) 0.053(3) Uiso 0.410(11) d P 2
C14' C 0.2177(16) 0.2583(14) 0.2383(13) 0.135(8) Uiso 0.410(11) d P 2
C15S C 0.1523(15) -0.0382(13) 0.1873(12) 0.221(9) Uiso 0.688(11) d P 1
C16S C 0.2197(31) -0.0467(27) 0.1329(25) 0.416(24) Uiso 0.688(11) d P 1
C17S C 0.2407(10) -0.0773(10) 0.0653(10) 0.146(6) Uiso 0.688(11) d P 1
C18S C 0.2918(13) -0.0567(13) -0.0134(10) 0.151(7) Uiso 0.688(11) d P 1
C19S C 0.3588(13) -0.1383(11) -0.0478(11) 0.172(7) Uiso 0.688(11) d P 1
C20S C 0.3818(13) -0.0961(11) -0.1019(9) 0.161(6) Uiso 0.688(11) d P 1
C15' C 0.4036(23) -0.0451(21) -0.0749(18) 0.149(12) Uiso 0.312(11) d P 2
C16' C 0.3215(20) -0.0129(18) -0.0231(15) 0.121(10) Uiso 0.312(11) d P 2
C17' C 0.2600(15) -0.0497(14) 0.0097(13) 0.074(6) Uiso 0.312(11) d P 2
C18' C 0.4597(28) -0.1340(24) -0.1001(19) 0.169(14) Uiso 0.312(11) d P 2
C19' C 0.1793(15) -0.0122(14) 0.0959(12) 0.090(7) Uiso 0.312(11) d P 2
C20' C 0.3030(22) -0.1331(20) -0.0009(17) 0.132(10) Uiso 0.312(11) d P 2
C21S C 0.4901(7) 0.4645(6) 0.0304(5) 0.060(2) Uiso 0.50 d P .
C22S C 0.4206(8) 0.5340(7) 0.0145(6) 0.058(2) Uiso 0.50 d PD .
C23S C 0.4278(10) 0.5931(9) -0.0413(8) 0.099(4) Uiso 0.50 d P .
C24S C 0.5402(12) 0.5691(11) -0.0901(9) 0.100(5) Uiso 0.50 d P .
C25S C 0.5888(8) 0.4963(8) -0.0628(7) 0.083(3) Uiso 0.50 d P .
C26S C 0.5748(8) 0.4415(7) -0.0037(7) 0.058(2) Uiso 0.50 d PD .
C27S C 0.4976(10) 0.4048(9) 0.0831(8) 0.088(4) Uiso 0.50 d PD .
C28S C 0.3946(8) 0.1423(7) 0.0855(7) 0.155(2) Uiso 0.60 d PG 1
C29S C 0.4022(8) 0.0711(9) 0.0599(5) 0.155(2) Uiso 0.60 d PG 1
C30S C 0.3979(8) 0.0050(7) 0.1070(7) 0.155(2) Uiso 0.60 d PG 1
C31S C 0.3859(9) 0.0100(7) 0.1797(6) 0.155(2) Uiso 0.60 d PG 1
C32S C 0.3783(10) 0.0812(9) 0.2053(5) 0.155(2) Uiso 0.60 d PG 1
C33S C 0.3827(9) 0.1473(7) 0.1582(7) 0.155(2) Uiso 0.60 d PG 1
C34S C 0.3842(13) -0.0560(11) 0.2332(9) 0.155(2) Uiso 0.60 d P 1
C28' C 0.4028(12) -0.0653(10) 0.1732(9) 0.174(4) Uiso 0.40 d PGD 2
C29' C 0.4313(12) -0.0360(12) 0.1071(8) 0.174(4) Uiso 0.40 d PGD 2
C30' C 0.4335(13) 0.0415(13) 0.0973(9) 0.174(4) Uiso 0.40 d PG 2
C31' C 0.4072(14) 0.0898(10) 0.1536(12) 0.174(4) Uiso 0.40 d PG 2
C32' C 0.3787(16) 0.0605(13) 0.2196(10) 0.174(4) Uiso 0.40 d PG 2
C33' C 0.3765(15) -0.0170(13) 0.2295(8) 0.174(4) Uiso 0.40 d PGD 2
C34' C 0.3860(17) -0.1261(15) 0.1761(13) 0.174(4) Uiso 0.40 d PD 2

loop_
_atom_type_symbol
_atom_type_description
_atom_type_scat_dispersion_real
_atom_type_scat_dispersion_imag
_atom_type_scat_source
C C 0.0033 0.0016 'International Tables Vol C Tables 4.2.6.8 and 6.1.1.4'
H H 0.0000 0.0000 'International Tables Vol C Tables 4.2.6.8 and 6.1.1.4'
N N 0.0061 0.0033 'International Tables Vol C Tables 4.2.6.8 and 6.1.1.4'
Cl Cl 0.1484 0.1585 'International Tables Vol C Tables 4.2.6.8 and 6.1.1.4'
Co Co 0.3494 0.9721 'International Tables Vol C Tables 4.2.6.8 and 6.1.1.4'

loop_
_geom_angle_atom_site_label_1
_geom_angle_atom_site_label_2
_geom_angle_atom_site_label_3
_geom_angle
_geom_angle_site_symmetry_1
_geom_angle_site_symmetry_3
_geom_angle_publ_flag
Co1 Co2 Co3 178.13(2) . . y
Co2 Co1 Cl1 179.74(4) . . y
Cl2 Co3 Co2 179.82(3) . . y
N1 Co1 N4 89.88(11) . . y
N1 Co1 N7 89.42(12) . . y
N1 Co1 N10 170.98(11) . . y
N4 Co1 N7 171.35(12) . . y
N4 Co1 N10 89.18(11) . . y
N7 Co1 N10 90.16(12) . . y
N2 Co2 N5 89.83(11) . . y
N2 Co2 N8 90.26(12) . . y
N2 Co2 N11 179.53(12) . . y
N5 Co2 N8 178.92(12) . . y
N5 Co2 N11 89.82(11) . . y
N8 Co2 N11 90.09(11) . . y
N3 Co3 N6 89.49(10) . . y
N3 Co3 N9 92.29(10) . . y
N3 Co3 N12 165.03(11) . . y
N6 Co3 N9 165.29(11) . . y
N6 Co3 N12 84.66(10) . . y
N9 Co3 N12 89.98(10) . . y
N1 Co1 Cl1 94.16(8) . . y
N4 Co1 Cl1 94.64(9) . . y
N7 Co1 Cl1 94.01(9) . . y
N10 Co1 Cl1 94.86(9) . . y
N3 Co3 Cl2 96.80(8) . . y
N6 Co3 Cl2 97.84(8) . . y
N9 Co3 Cl2 96.44(8) . . y
N12 Co3 Cl2 97.64(8) . . y
N4 Co1 Co2 85.12(8) . . ?
N7 Co1 Co2 86.23(9) . . ?
N10 Co1 Co2 85.02(8) . . ?
N1 Co1 Co2 85.96(8) . . ?
N11 Co2 Co1 90.15(8) . . ?
N2 Co2 Co1 89.54(8) . . ?
N5 Co2 Co1 90.03(8) . . ?
N8 Co2 Co1 88.89(8) . . ?
N11 Co2 Co3 89.69(8) . . ?
N2 Co2 Co3 90.63(8) . . ?
N5 Co2 Co3 91.83(8) . . ?
N8 Co2 Co3 89.24(8) . . ?
N9 Co3 Co2 83.44(8) . . ?
N12 Co3 Co2 82.50(8) . . ?
N3 Co3 Co2 83.07(8) . . ?
N6 Co3 Co2 82.28(7) . . ?
C1 N1 C5 118.5(3) . . ?
C1 N1 Co1 121.6(2) . . ?
C5 N1 Co1 119.9(2) . . ?
C6 N2 C5 123.2(3) . . ?
C6 N2 Co2 119.3(2) . . ?
C5 N2 Co2 117.4(2) . . ?
C10 N3 C6 117.8(3) . . ?
C10 N3 Co3 120.5(2) . . ?
C6 N3 Co3 121.7(2) . . ?
C11 N4 C15 118.5(3) . . ?
C11 N4 Co1 120.6(2) . . ?
C15 N4 Co1 120.8(2) . . ?
C15 N5 C16 123.5(3) . . ?
C15 N5 Co2 116.7(2) . . ?
C16 N5 Co2 119.4(2) . . ?
C20 N6 C16 118.0(3) . . ?
C20 N6 Co3 118.9(2) . . ?
C16 N6 Co3 123.1(2) . . ?
C21 N7 C25 118.7(3) . . ?
C21 N7 Co1 121.7(3) . . ?
C25 N7 Co1 119.6(2) . . ?
C26 N8 C25 123.1(3) . . ?
C26 N8 Co2 118.5(2) . . ?
C25 N8 Co2 118.3(2) . . ?
C30 N9 C26 118.7(3) . . ?
C30 N9 Co3 120.3(2) . . ?
C26 N9 Co3 120.7(2) . . ?
C31 N10 C35 118.2(3) . . ?
C31 N10 Co1 121.2(3) . . ?
C35 N10 Co1 120.5(2) . . ?
C35 N11 C36 123.6(3) . . ?
C35 N11 Co2 118.3(2) . . ?
C36 N11 Co2 118.0(2) . . ?
C40 N12 C36 118.4(3) . . ?
C40 N12 Co3 119.1(2) . . ?
C36 N12 Co3 122.0(2) . . ?
N1 C1 C2 123.6(4) . . ?
C1 C2 C3 118.0(4) . . ?
C4 C3 C2 119.9(4) . . ?
C3 C4 C5 120.0(4) . . ?
N1 C5 N2 115.5(3) . . ?
N1 C5 C4 119.9(3) . . ?
N2 C5 C4 124.4(3) . . ?
N2 C6 N3 115.9(3) . . ?
N2 C6 C7 123.7(3) . . ?
N3 C6 C7 120.2(3) . . ?
C8 C7 C6 120.0(4) . . ?
C7 C8 C9 119.3(4) . . ?
C10 C9 C8 118.6(4) . . ?
N3 C10 C9 123.9(4) . . ?
N4 C11 C12 123.6(3) . . ?
C11 C12 C13 118.4(3) . . ?
C14 C13 C12 119.2(3) . . ?
C13 C14 C15 120.7(3) . . ?
N5 C15 N4 115.0(3) . . ?
N5 C15 C14 125.2(3) . . ?
N4 C15 C14 119.6(3) . . ?
N6 C16 N5 115.5(3) . . ?
N6 C16 C17 119.7(3) . . ?
N5 C16 C17 124.8(3) . . ?
C18 C17 C16 120.7(3) . . ?
C17 C18 C19 119.5(3) . . ?
C20 C19 C18 118.0(3) . . ?
N6 C20 C19 124.2(3) . . ?
N7 C21 C22 123.5(4) . . ?
C21 C22 C23 117.8(4) . . ?
C24 C23 C22 120.1(4) . . ?
C23 C24 C25 120.1(4) . . ?
N8 C25 N7 115.0(3) . . ?
N8 C25 C24 125.1(3) . . ?
N7 C25 C24 119.7(3) . . ?
N8 C26 N9 116.2(3) . . ?
N8 C26 C27 124.1(3) . . ?
N9 C26 C27 119.5(3) . . ?
C28 C27 C26 120.4(4) . . ?
C27 C28 C29 119.2(4) . . ?
C30 C29 C28 118.5(4) . . ?
N9 C30 C29 123.6(4) . . ?
N10 C31 C32 123.5(4) . . ?
C31 C32 C33 118.3(3) . . ?
C34 C33 C32 119.7(4) . . ?
C33 C34 C35 119.8(4) . . ?
N11 C35 N10 114.6(3) . . ?
N11 C35 C34 124.8(3) . . ?
N10 C35 C34 120.4(3) . . ?
N12 C36 N11 114.9(3) . . ?
N12 C36 C37 120.3(3) . . ?
N11 C36 C37 124.5(3) . . ?
C38 C37 C36 119.6(3) . . ?
C37 C38 C39 120.4(3) . . ?
C40 C39 C38 117.7(3) . . ?
N12 C40 C39 123.7(3) . . ?
Co4 Co5 Co6 177.44(2) . . y
Co5 Co4 Cl3 178.12(3) . . y
Co5 Co6 Cl4 178.50(3) . . y
N13 Co4 N16 89.23(10) . . y
N13 Co4 N19 170.69(11) . . y
N13 Co4 N22 89.94(11) . . y
N16 Co4 N19 90.35(11) . . y
N16 Co4 N22 169.92(11) . . y
N19 Co4 N22 88.85(11) . . y
N14 Co5 N17 89.68(11) . . y
N14 Co5 N20 178.70(11) . . y
N14 Co5 N23 90.25(11) . . y
N17 Co5 N20 89.87(11) . . y
N17 Co5 N23 179.67(11) . . y
N20 Co5 N23 90.20(11) . . y
N15 Co6 N18 89.25(11) . . y
N15 Co6 N21 167.06(11) . . y
N15 Co6 N24 88.06(11) . . y
N18 Co6 N21 90.83(11) . . y
N18 Co6 N24 168.36(11) . . y
N21 Co6 N24 89.27(11) . . y
N13 Co4 Cl3 95.37(8) . . y
N16 Co4 Cl3 94.18(8) . . y
N19 Co4 Cl3 93.94(8) . . y
N22 Co4 Cl3 95.91(8) . . y
N15 Co6 Cl4 96.14(8) . . y
N18 Co6 Cl4 94.78(8) . . y
N24 Co6 Cl4 96.76(8) . . y
N21 Co6 Cl4 96.75(8) . . y
N13 Co4 Co5 86.40(7) . . ?
N19 Co4 Co5 84.30(8) . . ?
N22 Co4 Co5 84.74(8) . . ?
N16 Co4 Co5 85.18(8) . . ?
N23 Co5 Co4 90.34(8) . . ?
N17 Co5 Co4 89.98(8) . . ?
N20 Co5 Co4 90.14(8) . . ?
N14 Co5 Co4 88.64(8) . . ?
N23 Co5 Co6 90.16(8) . . ?
N17 Co5 Co6 89.52(8) . . ?
N20 Co5 Co6 92.37(8) . . ?
N14 Co5 Co6 88.85(8) . . ?
N15 Co6 Co5 84.98(8) . . ?
N18 Co6 Co5 84.23(7) . . ?
N24 Co6 Co5 84.26(8) . . ?
N21 Co6 Co5 82.15(8) . . ?
C41 N13 C45 118.8(3) . . ?
C41 N13 Co4 121.5(2) . . ?
C45 N13 Co4 119.6(2) . . ?
C45 N14 C46 123.4(3) . . ?
C45 N14 Co5 117.9(2) . . ?
C46 N14 Co5 118.7(2) . . ?
C50 N15 C46 118.3(3) . . ?
C50 N15 Co6 121.2(2) . . ?
C46 N15 Co6 120.4(2) . . ?
C51 N16 C55 118.4(3) . . ?
C51 N16 Co4 121.7(2) . . ?
C55 N16 Co4 119.8(2) . . ?
C56 N17 C55 124.4(3) . . ?
C56 N17 Co5 119.0(2) . . ?
C55 N17 Co5 116.7(2) . . ?
C60 N18 C56 118.2(3) . . ?
C60 N18 Co6 121.2(2) . . ?
C56 N18 Co6 120.5(2) . . ?
C61 N19 C65 119.1(3) . . ?
C61 N19 Co4 119.7(2) . . ?
C65 N19 Co4 121.2(2) . . ?
C66 N20 C65 125.3(3) . . ?
C66 N20 Co5 117.4(2) . . ?
C65 N20 Co5 117.4(2) . . ?
C70 N21 C66 118.6(3) . . ?
C70 N21 Co6 118.8(2) . . ?
C66 N21 Co6 122.6(2) . . ?
C71 N22 C75 118.6(3) . . ?
C71 N22 Co4 120.6(2) . . ?
C75 N22 Co4 120.7(2) . . ?
C75 N23 C76 124.2(3) . . ?
C75 N23 Co5 116.4(2) . . ?
C76 N23 Co5 119.1(2) . . ?
C80 N24 C76 118.1(3) . . ?
C80 N24 Co6 120.9(3) . . ?
C76 N24 Co6 120.9(2) . . ?
N13 C41 C42 123.1(3) . . ?
C41 C42 C43 118.8(3) . . ?
C44 C43 C42 119.0(3) . . ?
C43 C44 C45 120.5(3) . . ?
N14 C45 N13 115.3(3) . . ?
N14 C45 C44 124.8(3) . . ?
N13 C45 C44 119.7(3) . . ?
N15 C46 N14 114.7(3) . . ?
N15 C46 C47 120.3(3) . . ?
N14 C46 C47 124.8(3) . . ?
C48 C47 C46 119.5(3) . . ?
C47 C48 C49 119.9(3) . . ?
C50 C49 C48 118.7(3) . . ?
N15 C50 C49 123.2(4) . . ?
N16 C51 C52 123.2(3) . . ?
C51 C52 C53 118.6(3) . . ?
C54 C53 C52 119.8(3) . . ?
C53 C54 C55 119.3(3) . . ?
N16 C55 N17 115.7(3) . . ?
N16 C55 C54 120.8(3) . . ?
N17 C55 C54 123.2(3) . . ?
N17 C56 N18 115.2(3) . . ?
N17 C56 C57 124.5(3) . . ?
N18 C56 C57 120.0(3) . . ?
C58 C57 C56 120.3(3) . . ?
C57 C58 C59 119.1(4) . . ?
C60 C59 C58 118.6(3) . . ?
N18 C60 C59 123.5(3) . . ?
N19 C61 C62 122.8(3) . . ?
C61 C62 C63 118.8(3) . . ?
C64 C63 C62 119.2(3) . . ?
C63 C64 C65 120.6(3) . . ?
N19 C65 N20 114.4(3) . . ?
N19 C65 C64 119.1(3) . . ?
N20 C65 C64 126.2(3) . . ?
N21 C66 N20 115.2(3) . . ?
N21 C66 C67 120.3(3) . . ?
N20 C66 C67 124.3(3) . . ?
C68 C67 C66 119.7(3) . . ?
C67 C68 C69 119.9(3) . . ?
C70 C69 C68 118.7(3) . . ?
N21 C70 C69 122.8(3) . . ?
N22 C71 C72 123.3(3) . . ?
C71 C72 C73 118.4(3) . . ?
C74 C73 C72 120.1(3) . . ?
C73 C74 C75 119.7(3) . . ?
N23 C75 N22 115.3(3) . . ?
N23 C75 C74 124.5(3) . . ?
N22 C75 C74 119.8(3) . . ?
N24 C76 N23 115.2(3) . . ?
N24 C76 C77 120.5(3) . . ?
N23 C76 C77 124.1(3) . . ?
C78 C77 C76 119.8(4) . . ?
C77 C78 C79 118.9(4) . . ?
C80 C79 C78 118.9(4) . . ?
N24 C80 C79 123.7(4) . . ?
C2S C1S C6S 125.0(10) . . ?
C2S C1S C7S 117.9(12) . . ?
C6S C1S C7S 117.0(10) . . ?
C1S C2S C3S 123.6(11) . . ?
C4S C3S C2S 113.3(13) . . ?
C3S C4S C5S 117.9(10) . . ?
C6S C5S C4S 126.0(8) . . ?
C5S C6S C1S 114.0(8) . . ?
C7' C1' C2' 115.6(13) . . ?
C7' C1' C6' 124.3(13) . . ?
C2' C1' C6' 120.0 . . ?
C1' C2' C3' 120.0 . . ?
C4' C3' C2' 120.0 . . ?
C5' C4' C3' 120.0 . . ?
C4' C5' C6' 120.0 . . ?
C5' C6' C1' 120.0 . . ?
C9S C8S C13S 116.6(9) . . ?
C8S C9S C10S 122.4(9) . . ?
C9S C10S C11S 115.4(10) . . ?
C12S C11S C10S 121.2(13) . . ?
C11S C12S C13S 132.1(11) . . ?
C12S C13S C14S 131.3(9) . . ?
C12S C13S C8S 112.2(7) . . ?
C14S C13S C8S 116.5(9) . . ?
C13' C8' C9' 118.3(11) . . ?
C8' C9' C10' 127.0(13) . . ?
C11' C10' C9' 114.4(17) . . ?
C10' C11' C12' 134.5(17) . . ?
C11' C12' C13' 107.1(11) . . ?
C8' C13' C14' 122.8(16) . . ?
C8' C13' C12' 118.7(12) . . ?
C14' C13' C12' 118.2(16) . . ?
C15S C16S C17S 134.2(39) . . ?
C16S C17S C18S 135.3(24) . . ?
C19S C18S C17S 112.8(16) . . ?
C20S C19S C18S 92.7(16) . . ?
C16' C15' C18' 130.7(31) . . ?
C17' C16' C15' 131.5(28) . . ?
C20' C17' C16' 105.9(24) . . ?
C20' C17' C19' 121.3(23) . . ?
C16' C17' C19' 123.1(19) . . ?
C22S C21S C25S 46.1(7) . 2_665 ?
C22S C21S C27S 129.1(12) . . ?
C25S C21S C27S 83.4(10) 2_665 . ?
C22S C21S C23S 164.3(12) . 2_665 ?
C25S C21S C23S 142.8(12) 2_665 2_665 ?
C27S C21S C23S 63.7(9) . 2_665 ?
C22S C21S C24S 102.8(12) . 2_665 ?
C25S C21S C24S 57.0(10) 2_665 2_665 ?
C27S C21S C24S 26.4(9) . 2_665 ?
C23S C21S C24S 89.2(12) 2_665 2_665 ?
C22S C21S C26S 125.1(11) . . ?
C25S C21S C26S 165.7(12) 2_665 . ?
C27S C21S C26S 105.7(10) . . ?
C23S C21S C26S 42.5(7) 2_665 . ?
C24S C21S C26S 131.7(12) 2_665 . ?
C22S C21S C26S 15.6(8) . 2_665 ?
C25S C21S C26S 58.4(9) 2_665 2_665 ?
C27S C21S C26S 141.6(11) . 2_665 ?
C23S C21S C26S 148.8(11) 2_665 2_665 ?
C24S C21S C26S 115.3(11) 2_665 2_665 ?
C26S C21S C26S 111.0(8) . 2_665 ?
C22S C21S C22S 110.2(9) . 2_665 ?
C25S C21S C22S 150.1(11) 2_665 2_665 ?
C27S C21S C22S 119.6(10) . 2_665 ?
C23S C21S C22S 55.9(9) 2_665 2_665 ?
C24S C21S C22S 144.0(12) 2_665 2_665 ?
C26S C21S C22S 16.2(7) . 2_665 ?
C26S C21S C22S 95.5(7) 2_665 2_665 ?
C22S C21S C21S 64.1(8) . 2_665 ?
C25S C21S C21S 107.4(11) 2_665 2_665 ?
C27S C21S C21S 163.2(13) . 2_665 ?
C23S C21S C21S 101.6(12) 2_665 2_665 ?
C24S C21S C21S 160.9(13) 2_665 2_665 ?
C26S C21S C21S 61.3(8) . 2_665 ?
C26S C21S C21S 49.7(6) 2_665 2_665 ?
C22S C21S C21S 46.1(6) 2_665 2_665 ?
C26S C22S C25S 141.7(31) 2_665 2_665 ?
C26S C22S C21S 118.5(27) 2_665 . ?
C25S C22S C21S 67.1(10) 2_665 . ?
C26S C22S C23S 24.1(23) 2_665 . ?
C25S C22S C23S 164.9(15) 2_665 . ?
C21S C22S C23S 120.5(11) . . ?
C26S C22S C21S 52.5(22) 2_665 2_665 ?
C25S C22S C21S 131.8(13) 2_665 2_665 ?
C21S C22S C21S 69.8(9) . 2_665 ?
C23S C22S C21S 51.3(7) . 2_665 ?
C26S C23S C21S 71.8(12) 2_665 2_665 ?
C26S C23S C27S 128.9(17) 2_665 2_665 ?
C21S C23S C27S 57.9(9) 2_665 2_665 ?
C26S C23S C22S 11.7(11) 2_665 . ?
C21S C23S C22S 72.8(10) 2_665 . ?
C27S C23S C22S 130.7(13) 2_665 . ?
C26S C23S C24S 117.5(14) 2_665 . ?
C21S C23S C24S 45.7(8) 2_665 . ?
C27S C23S C24S 13.4(9) 2_665 . ?
C22S C23S C24S 117.9(11) . . ?
C27S C24S C25S 134.6(33) 2_665 . ?
C27S C24S C21S 74.6(26) 2_665 2_665 ?
C25S C24S C21S 60.0(10) . 2_665 ?
C27S C24S C23S 32.0(24) 2_665 . ?
C25S C24S C23S 103.5(13) . . ?
C21S C24S C23S 45.0(8) 2_665 . ?
C22S C25S C24S 129.1(16) 2_665 . ?
C22S C25S C21S 66.7(11) 2_665 2_665 ?
C24S C25S C21S 63.0(11) . 2_665 ?
C22S C25S C26S 12.1(10) 2_665 . ?
C24S C25S C26S 133.7(14) . . ?
C21S C25S C26S 70.8(10) 2_665 . ?
C22S C25S C27S 115.0(12) 2_665 2_665 ?
C24S C25S C27S 14.4(10) . 2_665 ?
C21S C25S C27S 48.7(7) 2_665 2_665 ?
C26S C25S C27S 119.3(10) . 2_665 ?
C22S C26S C23S 144.2(33) 2_665 2_665 ?
C22S C26S C21S 111.3(26) 2_665 . ?
C23S C26S C21S 65.7(11) 2_665 . ?
C22S C26S C25S 26.2(22) 2_665 . ?
C23S C26S C25S 169.1(16) 2_665 . ?
C21S C26S C25S 118.9(10) . . ?
C22S C26S C21S 45.9(22) 2_665 2_665 ?
C23S C26S C21S 130.5(14) 2_665 2_665 ?
C21S C26S C21S 69.0(8) . 2_665 ?
C25S C26S C21S 50.7(7) . 2_665 ?
C24S C27S C21S 78.9(26) 2_665 . ?
C24S C27S C23S 134.6(32) 2_665 2_665 ?
C21S C27S C23S 58.4(10) . 2_665 ?
C24S C27S C25S 31.0(23) 2_665 2_665 ?
C21S C27S C25S 47.9(8) . 2_665 ?
C23S C27S C25S 104.5(12) 2_665 2_665 ?
C29S C28S C33S 120.0 . . ?
C30S C29S C28S 120.0 . . ?
C31S C30S C29S 120.0 . . ?
C30S C31S C32S 120.0 . . ?
C30S C31S C34S 124.6(13) . . ?
C32S C31S C34S 115.4(13) . . ?
C33S C32S C31S 120.0 . . ?
C32S C33S C28S 120.0 . . ?
C34' C28' C29' 117.3(12) . . ?
C34' C28' C33' 121.2(12) . . ?
C29' C28' C33' 120.0 . . ?
C30' C29' C28' 120.0 . . ?
C29' C30' C31' 120.0 . . ?
C32' C31' C30' 120.0 . . ?
C31' C32' C33' 120.0 . . ?
C32' C33' C28' 120.0 . . ?

loop_
_geom_bond_atom_site_label_1
_geom_bond_atom_site_label_2
_geom_bond_distance
_geom_bond_site_symmetry_2
_geom_bond_publ_flag
Co1 Co2 2.3046(6) . y
Co2 Co3 2.4216(6) . y
Co1 Cl1 2.4067(10) . y
Co3 Cl2 2.4029(9) . y
Co1 N1 1.979(3) . y
Co1 N4 1.971(3) . y
Co1 N7 1.973(3) . y
Co1 N10 1.979(3) . y
Co2 N2 1.900(3) . y
Co2 N5 1.902(3) . y
Co2 N8 1.913(3) . y
Co2 N11 1.899(3) . y
Co3 N3 2.070(3) . y
Co3 N6 2.073(3) . y
Co3 N9 2.063(3) . y
Co3 N12 2.065(3) . y
N1 C1 1.355(5) . ?
N1 C5 1.357(4) . ?
N2 C6 1.357(4) . ?
N2 C5 1.374(4) . ?
N3 C10 1.357(4) . ?
N3 C6 1.366(4) . ?
N4 C11 1.350(4) . ?
N4 C15 1.365(4) . ?
N5 C15 1.365(4) . ?
N5 C16 1.372(4) . ?
N6 C20 1.352(4) . ?
N6 C16 1.364(4) . ?
N7 C21 1.337(5) . ?
N7 C25 1.367(5) . ?
N8 C26 1.358(4) . ?
N8 C25 1.366(4) . ?
N9 C30 1.350(5) . ?
N9 C26 1.363(4) . ?
N10 C31 1.360(4) . ?
N10 C35 1.371(4) . ?
N11 C35 1.362(4) . ?
N11 C36 1.374(4) . ?
N12 C40 1.355(4) . ?
N12 C36 1.356(4) . ?
C1 C2 1.368(5) . ?
C2 C3 1.386(6) . ?
C3 C4 1.364(5) . ?
C4 C5 1.411(5) . ?
C6 C7 1.415(5) . ?
C7 C8 1.367(5) . ?
C8 C9 1.392(6) . ?
C9 C10 1.362(5) . ?
C11 C12 1.375(5) . ?
C12 C13 1.385(5) . ?
C13 C14 1.367(5) . ?
C14 C15 1.411(5) . ?
C16 C17 1.415(4) . ?
C17 C18 1.359(5) . ?
C18 C19 1.387(5) . ?
C19 C20 1.370(5) . ?
C21 C22 1.373(6) . ?
C22 C23 1.391(7) . ?
C23 C24 1.350(6) . ?
C24 C25 1.406(5) . ?
C26 C27 1.421(5) . ?
C27 C28 1.366(6) . ?
C28 C29 1.392(6) . ?
C29 C30 1.370(5) . ?
C31 C32 1.371(5) . ?
C32 C33 1.395(6) . ?
C33 C34 1.376(5) . ?
C34 C35 1.408(5) . ?
C36 C37 1.408(4) . ?
C37 C38 1.370(5) . ?
C38 C39 1.377(5) . ?
C39 C40 1.376(5) . ?
Co4 Co5 2.3084(6) . y
Co5 Co6 2.3622(6) . y
Co4 Cl3 2.4267(9) . y
Co6 Cl4 2.3960(9) . y
Co4 N13 1.960(3) . y
Co4 N16 1.994(3) . y
Co4 N19 1.970(3) . y
Co4 N22 1.974(3) . y
Co5 N14 1.906(2) . y
Co5 N17 1.898(3) . y
Co5 N20 1.901(2) . y
Co5 N23 1.893(3) . y
Co6 N15 2.015(3) . y
Co6 N18 2.017(3) . y
Co6 N21 2.057(3) . y
Co6 N24 2.025(3) . y
N13 C41 1.353(4) . ?
N13 C45 1.369(4) . ?
N14 C45 1.362(4) . ?
N14 C46 1.371(4) . ?
N15 C50 1.348(4) . ?
N15 C46 1.370(4) . ?
N16 C51 1.349(4) . ?
N16 C55 1.362(4) . ?
N17 C56 1.363(4) . ?
N17 C55 1.364(4) . ?
N18 C60 1.353(4) . ?
N18 C56 1.364(4) . ?
N19 C61 1.357(4) . ?
N19 C65 1.365(4) . ?
N20 C66 1.364(4) . ?
N20 C65 1.366(4) . ?
N21 C70 1.360(4) . ?
N21 C66 1.362(4) . ?
N22 C71 1.355(4) . ?
N22 C75 1.366(4) . ?
N23 C75 1.361(4) . ?
N23 C76 1.366(4) . ?
N24 C80 1.350(4) . ?
N24 C76 1.364(4) . ?
C41 C42 1.371(5) . ?
C42 C43 1.394(5) . ?
C43 C44 1.370(5) . ?
C44 C45 1.409(4) . ?
C46 C47 1.405(4) . ?
C47 C48 1.372(5) . ?
C48 C49 1.374(6) . ?
C49 C50 1.373(5) . ?
C51 C52 1.372(5) . ?
C52 C53 1.388(5) . ?
C53 C54 1.370(5) . ?
C54 C55 1.409(5) . ?
C56 C57 1.411(5) . ?
C57 C58 1.360(5) . ?
C58 C59 1.395(5) . ?
C59 C60 1.363(5) . ?
C61 C62 1.367(5) . ?
C62 C63 1.381(5) . ?
C63 C64 1.373(5) . ?
C64 C65 1.405(4) . ?
C66 C67 1.418(4) . ?
C67 C68 1.367(5) . ?
C68 C69 1.386(5) . ?
C69 C70 1.381(5) . ?
C71 C72 1.376(5) . ?
C72 C73 1.378(6) . ?
C73 C74 1.370(5) . ?
C74 C75 1.419(5) . ?
C76 C77 1.407(5) . ?
C77 C78 1.383(5) . ?
C78 C79 1.384(6) . ?
C79 C80 1.367(6) . ?
C1S C2S 1.20(2) . ?
C1S C6S 1.45(2) . ?
C1S C7S 1.46(2) . ?
C2S C3S 1.64(2) . ?
C3S C4S 1.37(2) . ?
C4S C5S 1.487(14) . ?
C5S C6S 1.397(13) . ?
C1' C7' 1.37(2) . ?
C1' C2' 1.39 . ?
C1' C6' 1.39 . ?
C2' C3' 1.39 . ?
C3' C4' 1.39 . ?
C4' C5' 1.39 . ?
C5' C6' 1.39 . ?
C8S C9S 1.394(14) . ?
C8S C13S 1.537(13) . ?
C9S C10S 1.419(15) . ?
C10S C11S 1.47(2) . ?
C11S C12S 1.145(15) . ?
C12S C13S 1.394(13) . ?
C13S C14S 1.528(11) . ?
C8' C13' 1.37(2) . ?
C8' C9' 1.39(2) . ?
C9' C10' 1.43(2) . ?
C10' C11' 1.14(2) . ?
C11' C12' 1.53(2) . ?
C12' C13' 1.62(2) . ?
C13' C14' 1.39(3) . ?
C15S C16S 1.39(4) . ?
C16S C17S 1.42(4) . ?
C17S C18S 1.69(2) . ?
C18S C19S 1.57(2) . ?
C19S C20S 1.30(2) . ?
C15' C16' 1.51(4) . ?
C15' C18' 1.56(5) . ?
C16' C17' 1.48(4) . ?
C17' C20' 1.38(4) . ?
C17' C19' 1.97(3) . ?
C21S C22S 1.301(14) . ?
C21S C25S 1.30(2) 2_665 ?
C21S C27S 1.32(2) . ?
C21S C23S 1.33(2) 2_665 ?
C21S C24S 1.34(2) 2_665 ?
C21S C26S 1.383(15) . ?
C21S C26S 1.59(2) 2_665 ?
C21S C22S 1.62(2) 2_665 ?
C21S C21S 1.69(2) 2_665 ?
C22S C26S 0.49(2) 2_665 ?
C22S C25S 1.021(14) 2_665 ?
C22S C23S 1.41(2) . ?
C22S C21S 1.62(2) 2_665 ?
C23S C26S 0.98(2) 2_665 ?
C23S C21S 1.33(2) 2_665 ?
C23S C27S 1.40(2) 2_665 ?
C23S C24S 1.87(2) . ?
C24S C27S 0.61(2) 2_665 ?
C24S C25S 1.26(2) . ?
C24S C21S 1.34(2) 2_665 ?
C25S C22S 1.021(14) 2_665 ?
C25S C21S 1.30(2) 2_665 ?
C25S C26S 1.44(2) . ?
C25S C27S 1.75(2) 2_665 ?
C26S C22S 0.49(2) 2_665 ?
C26S C23S 0.98(2) 2_665 ?
C26S C21S 1.59(2) 2_665 ?
C27S C24S 0.61(2) 2_665 ?
C27S C23S 1.40(2) 2_665 ?
C27S C25S 1.75(2) 2_665 ?
C28S C29S 1.39 . ?
C28S C33S 1.39 . ?
C29S C30S 1.39 . ?
C30S C31S 1.39 . ?
C31S C32S 1.39 . ?
C31S C34S 1.44(2) . ?
C32S C33S 1.39 . ?
C28' C34' 1.24(2) . ?
C28' C29' 1.39 . ?
C28' C33' 1.39 . ?
C29' C30' 1.39 . ?
C30' C31' 1.39 . ?
C31' C32' 1.39 . ?
C32' C33' 1.39 . ?
